data_7011210
loop_
_publ_author_name
'Marcus L. Cole'
'Cameron Jones'
'Peter C. Junk'

_publ_section_title
;
 Ether and crown ether adduct complexes of sodium and potassium
 cyclopentadienide and methylcyclopentadienide---molecular structures
 of [Na(dme)Cp]\\infty , [K(dme)0.5Cp]\\infty , [Na(15-crown-5)Cp],
 [Na(18-crown-6)CpMe] and the &#x201C;naked Cp&#x2212;&#x201D; complex
 [K(15-crown-5)2][Cp]
;
_journal_issue 6
_journal_name_full 'J. Chem. Soc., Dalton Trans.'
_journal_page_first 896
_journal_page_last 905
_journal_paper_doi 10.1039/b109124g
_journal_year 2002
_chemical_formula_sum 'C25 H45 K O10'
_chemical_formula_weight 544.71
_space_group_IT_number 2
_symmetry_space_group_name_Hall '-P 1'
_symmetry_space_group_name_H-M 'P -1'
_atom_sites_solution_hydrogens geom
_atom_sites_solution_primary direct
_atom_sites_solution_secondary difmap
_audit_creation_method SHELXL-97
_cell_angle_alpha 84.667(6)
_cell_angle_beta 89.760(5)
_cell_angle_gamma 78.841(7)
_cell_formula_units_Z 1
_cell_length_a 8.793(3)
_cell_length_b 9.119(3)
_cell_length_c 9.377(3)
_cell_measurement_temperature 296(2)
_cell_volume 734.4(4)
_computing_structure_refinement 'SHELXL-97 (Sheldrick, 1997)'
_computing_structure_solution 'SHELXS-97 (Sheldrick, 1990)'
_diffrn_ambient_temperature 296(2)
_diffrn_measured_fraction_theta_full 0.989
_diffrn_measured_fraction_theta_max 0.989
_diffrn_radiation_monochromator graphite
_diffrn_radiation_source 'fine-focus sealed tube'
_diffrn_radiation_type MoK\a
_diffrn_radiation_wavelength 0.71073
_diffrn_reflns_av_R_equivalents 0.0678
_diffrn_reflns_av_sigmaI/netI 0.0825
_diffrn_reflns_limit_h_max 9
_diffrn_reflns_limit_h_min -8
_diffrn_reflns_limit_k_max 10
_diffrn_reflns_limit_k_min -7
_diffrn_reflns_limit_l_max 10
_diffrn_reflns_limit_l_min -10
_diffrn_reflns_number 3278
_diffrn_reflns_theta_full 23.26
_diffrn_reflns_theta_max 23.26
_diffrn_reflns_theta_min 2.18
_exptl_absorpt_coefficient_mu 0.230
_exptl_absorpt_correction_T_max 0.9447
_exptl_absorpt_correction_T_min 0.9341
_exptl_crystal_density_diffrn 1.232
_exptl_crystal_density_method 'not measured'
_exptl_crystal_F_000 294
_exptl_crystal_size_max 0.30
_exptl_crystal_size_mid 0.28
_exptl_crystal_size_min 0.25
_refine_diff_density_max 0.540
_refine_diff_density_min -0.383
_refine_diff_density_rms 0.085
_refine_ls_extinction_method none
_refine_ls_goodness_of_fit_ref 0.984
_refine_ls_hydrogen_treatment mixed
_refine_ls_matrix_type full
_refine_ls_number_parameters 187
_refine_ls_number_reflns 2079
_refine_ls_number_restraints 35
_refine_ls_restrained_S_all 1.014
_refine_ls_R_factor_all 0.1244
_refine_ls_R_factor_gt 0.0825
_refine_ls_shift/su_max 0.083
_refine_ls_shift/su_mean 0.009
_refine_ls_structure_factor_coef Fsqd
_refine_ls_weighting_details 'calc w=1/[\s^2^(Fo^2^)+(0.1676P)^2^+0.0000P] where P=(Fo^2^+2Fc^2^)/3'
_refine_ls_weighting_scheme calc
_refine_ls_wR_factor_gt 0.2144
_refine_ls_wR_factor_ref 0.2506
_reflns_number_gt 1290
_reflns_number_total 2079
_reflns_threshold_expression >2sigma(I)
_cod_data_source_file b109124g.txt
_cod_data_source_block COMPOUND_9#d:\junkie\xtals\bonocx\marcus\kcp15c5\pj320c
_cod_original_cell_volume 734.3(4)
_cod_database_code 7011210

loop_
_symmetry_equiv_pos_as_xyz
'x, y, z'
'-x, -y, -z'

loop_
_atom_site_label
_atom_site_type_symbol
_atom_site_fract_x
_atom_site_fract_y
_atom_site_fract_z
_atom_site_U_iso_or_equiv
_atom_site_adp_type
_atom_site_occupancy
_atom_site_symmetry_multiplicity
_atom_site_calc_flag
_atom_site_refinement_flags
_atom_site_disorder_assembly
_atom_site_disorder_group
K1 K 1.0000 0.0000 0.5000 0.0439(6) Uani 1 2 d S . .
O1 O 0.8020(5) 0.2516(4) 0.3463(4) 0.0636(13) Uani 1 1 d . . .
C1 C 0.6609(8) 0.2853(7) 0.5578(7) 0.0673(19) Uani 1 1 d . . .
H1A H 0.7227 0.3580 0.5795 0.081 Uiso 1 1 calc R . .
H1B H 0.5575 0.3185 0.5936 0.081 Uiso 1 1 calc R . .
O2 O 0.9025(5) 0.0005(5) 0.1896(4) 0.0669(13) Uani 1 1 d . . .
C2 C 0.6509(8) 0.2854(8) 0.4040(8) 0.080(2) Uani 1 1 d . . .
H2A H 0.5918 0.2113 0.3802 0.096 Uiso 1 1 calc R . .
H2B H 0.5976 0.3831 0.3625 0.096 Uiso 1 1 calc R . .
O3 O 0.9595(4) -0.2765(4) 0.3739(4) 0.0541(11) Uani 1 1 d . . .
C3 C 0.8085(10) 0.2590(9) 0.1926(8) 0.089(3) Uani 1 1 d . . .
H3A H 0.7277 0.3407 0.1533 0.107 Uiso 1 1 calc R . .
H3B H 0.9073 0.2831 0.1629 0.107 Uiso 1 1 calc R . .
O4 O 0.7389(5) -0.1542(4) 0.5720(4) 0.0533(11) Uani 1 1 d . . .
C4 C 0.7910(9) 0.1276(8) 0.1332(7) 0.077(2) Uani 1 1 d . . .
H4A H 0.8018 0.1415 0.0301 0.092 Uiso 1 1 calc R . .
H4B H 0.6876 0.1089 0.1528 0.092 Uiso 1 1 calc R . .
O5 O 0.7260(5) 0.1447(4) 0.6326(4) 0.0589(11) Uani 1 1 d . . .
C5 C 0.8679(8) -0.1335(8) 0.1474(7) 0.0695(19) Uani 1 1 d . . .
H5A H 0.8783 -0.1346 0.0445 0.083 Uiso 1 1 calc R . .
H5B H 0.7616 -0.1388 0.1714 0.083 Uiso 1 1 calc R . .
C6 C 0.9762(8) -0.2676(8) 0.2218(6) 0.0659(18) Uani 1 1 d . . .
H6A H 0.9552 -0.3586 0.1868 0.079 Uiso 1 1 calc R . .
H6B H 1.0824 -0.2610 0.1984 0.079 Uiso 1 1 calc R . .
C7 C 0.8351(7) -0.3447(7) 0.4247(7) 0.0596(17) Uani 1 1 d . . .
H7A H 0.8621 -0.4525 0.4201 0.071 Uiso 1 1 calc R . .
H7B H 0.7433 -0.3060 0.3655 0.071 Uiso 1 1 calc R . .
C8 C 0.8035(7) -0.3108(6) 0.5755(6) 0.0520(15) Uani 1 1 d . . .
H8A H 0.7312 -0.3696 0.6179 0.062 Uiso 1 1 calc R . .
H8B H 0.8988 -0.3348 0.6319 0.062 Uiso 1 1 calc R . .
C9 C 0.7014(7) -0.1044(6) 0.7090(6) 0.0536(15) Uani 1 1 d . . .
H9A H 0.7951 -0.1139 0.7663 0.064 Uiso 1 1 calc R . .
H9B H 0.6344 -0.1648 0.7585 0.064 Uiso 1 1 calc R . .
C10 C 0.6208(7) 0.0563(6) 0.6880(7) 0.0555(16) Uani 1 1 d . . .
H10A H 0.5338 0.0668 0.6221 0.067 Uiso 1 1 calc R . .
H10B H 0.5814 0.0896 0.7787 0.067 Uiso 1 1 calc R . .
C11 C 0.5831(18) 0.4530(19) -0.0945(16) 0.057(4) Uani 0.50 1 d PDU . .
H11 H 0.6201 0.4033 -0.1736 0.068 Uiso 0.50 1 calc PR . .
C12 C 0.647(2) 0.5642(16) -0.0442(15) 0.096(5) Uani 0.50 1 d PDU . .
H12 H 0.7360 0.5936 -0.0805 0.115 Uiso 0.50 1 calc PR . .
C13 C 0.5637(19) 0.6266(18) 0.0654(16) 0.080(5) Uani 0.50 1 d PDU . .
H13 H 0.5788 0.7024 0.1205 0.096 Uiso 0.50 1 calc PR . .
C14 C 0.450(4) 0.541(3) 0.068(3) 0.123(11) Uani 0.50 1 d PDU . .
H14 H 0.3657 0.5637 0.1280 0.148 Uiso 0.50 1 calc PR . .
C15 C 0.4584(18) 0.423(2) -0.0157(18) 0.078(5) Uani 0.50 1 d PDU . .
H15 H 0.4000 0.3480 -0.0180 0.094 Uiso 0.50 1 calc PR . .

loop_
_atom_site_aniso_label
_atom_site_aniso_U_11
_atom_site_aniso_U_22
_atom_site_aniso_U_33
_atom_site_aniso_U_23
_atom_site_aniso_U_13
_atom_site_aniso_U_12
K1 0.0287(9) 0.0472(10) 0.0493(10) -0.0010(7) 0.0131(7) 0.0068(7)
O1 0.055(3) 0.067(3) 0.055(2) -0.0003(19) 0.002(2) 0.020(2)
C1 0.055(4) 0.049(4) 0.086(5) -0.004(3) 0.025(4) 0.016(3)
O2 0.069(3) 0.064(3) 0.055(2) -0.001(2) 0.001(2) 0.014(2)
C2 0.062(5) 0.070(5) 0.094(6) 0.007(4) -0.004(4) 0.017(3)
O3 0.040(2) 0.064(2) 0.054(2) -0.0118(19) 0.0099(18) 0.0021(18)
C3 0.100(6) 0.080(5) 0.071(5) 0.011(4) -0.010(4) 0.015(4)
O4 0.051(2) 0.047(2) 0.055(2) -0.0041(17) 0.0155(19) 0.0059(18)
C4 0.089(6) 0.074(5) 0.057(4) 0.004(3) -0.017(4) 0.007(4)
O5 0.045(2) 0.049(2) 0.077(3) -0.003(2) 0.017(2) 0.0010(18)
C5 0.062(4) 0.088(5) 0.053(4) -0.016(3) -0.001(3) 0.005(4)
C6 0.060(4) 0.077(4) 0.055(4) -0.016(3) 0.013(3) 0.004(3)
C7 0.040(3) 0.057(4) 0.078(4) -0.010(3) 0.007(3) 0.001(3)
C8 0.044(3) 0.036(3) 0.071(4) 0.002(3) 0.012(3) 0.001(2)
C9 0.043(3) 0.066(4) 0.048(3) 0.001(3) 0.013(3) -0.004(3)
C10 0.050(4) 0.054(3) 0.062(4) -0.017(3) 0.015(3) -0.005(3)
C11 0.054(7) 0.079(8) 0.016(5) -0.002(5) 0.003(5) 0.039(6)
C12 0.086(9) 0.095(9) 0.084(8) 0.027(7) 0.016(7) 0.022(7)
C13 0.095(9) 0.061(7) 0.069(8) -0.024(6) -0.016(7) 0.029(7)
C14 0.118(14) 0.127(14) 0.105(14) -0.001(9) -0.005(9) 0.023(9)
C15 0.078(9) 0.075(8) 0.086(9) -0.002(7) -0.047(8) -0.026(7)

loop_
_atom_type_symbol
_atom_type_description
_atom_type_scat_dispersion_real
_atom_type_scat_dispersion_imag
_atom_type_scat_source
C C 0.0033 0.0016 'International Tables Vol C Tables 4.2.6.8 and 6.1.1.4'
H H 0.0000 0.0000 'International Tables Vol C Tables 4.2.6.8 and 6.1.1.4'
O O 0.0106 0.0060 'International Tables Vol C Tables 4.2.6.8 and 6.1.1.4'
K K 0.2009 0.2494 'International Tables Vol C Tables 4.2.6.8 and 6.1.1.4'

loop_
_geom_angle_atom_site_label_1
_geom_angle_atom_site_label_2
_geom_angle_atom_site_label_3
_geom_angle
_geom_angle_site_symmetry_1
_geom_angle_site_symmetry_3
_geom_angle_publ_flag
O5 K1 O5 180.00(11) 2_756 . ?
O5 K1 O1 60.69(12) 2_756 2_756 ?
O5 K1 O1 119.31(12) . 2_756 ?
O5 K1 O1 119.31(12) 2_756 . ?
O5 K1 O1 60.69(12) . . ?
O1 K1 O1 180.0 2_756 . ?
O5 K1 O3 112.83(11) 2_756 2_756 ?
O5 K1 O3 67.17(11) . 2_756 ?
O1 K1 O3 108.32(11) 2_756 2_756 ?
O1 K1 O3 71.68(11) . 2_756 ?
O5 K1 O3 67.17(11) 2_756 . ?
O5 K1 O3 112.83(12) . . ?
O1 K1 O3 71.68(11) 2_756 . ?
O1 K1 O3 108.32(11) . . ?
O3 K1 O3 180.00(6) 2_756 . ?
O5 K1 O4 57.92(11) 2_756 2_756 ?
O5 K1 O4 122.08(11) . 2_756 ?
O1 K1 O4 92.74(12) 2_756 2_756 ?
O1 K1 O4 87.26(12) . 2_756 ?
O3 K1 O4 56.93(10) 2_756 2_756 ?
O3 K1 O4 123.07(10) . 2_756 ?
O5 K1 O4 122.08(11) 2_756 . ?
O5 K1 O4 57.92(11) . . ?
O1 K1 O4 87.26(12) 2_756 . ?
O1 K1 O4 92.74(12) . . ?
O3 K1 O4 123.07(10) 2_756 . ?
O3 K1 O4 56.93(10) . . ?
O4 K1 O4 180.00(11) 2_756 . ?
O5 K1 O2 75.97(12) 2_756 . ?
O5 K1 O2 104.03(12) . . ?
O1 K1 O2 122.81(11) 2_756 . ?
O1 K1 O2 57.19(11) . . ?
O3 K1 O2 122.54(11) 2_756 . ?
O3 K1 O2 57.46(11) . . ?
O4 K1 O2 94.05(12) 2_756 . ?
O4 K1 O2 85.95(12) . . ?
O5 K1 O2 104.03(12) 2_756 2_756 ?
O5 K1 O2 75.97(12) . 2_756 ?
O1 K1 O2 57.19(11) 2_756 2_756 ?
O1 K1 O2 122.81(11) . 2_756 ?
O3 K1 O2 57.46(11) 2_756 2_756 ?
O3 K1 O2 122.54(11) . 2_756 ?
O4 K1 O2 85.95(12) 2_756 2_756 ?
O4 K1 O2 94.05(12) . 2_756 ?
O2 K1 O2 180.00(4) . 2_756 ?
O5 K1 C9 42.30(12) 2_756 2_756 ?
O5 K1 C9 137.70(12) . 2_756 ?
O1 K1 C9 94.22(13) 2_756 2_756 ?
O1 K1 C9 85.78(13) . 2_756 ?
O3 K1 C9 78.76(12) 2_756 2_756 ?
O3 K1 C9 101.24(12) . 2_756 ?
O4 K1 C9 23.57(12) 2_756 2_756 ?
O4 K1 C9 156.43(12) . 2_756 ?
O2 K1 C9 73.47(13) . 2_756 ?
O2 K1 C9 106.53(13) 2_756 2_756 ?
C2 O1 C3 115.4(5) . . ?
C2 O1 K1 113.5(3) . . ?
C3 O1 K1 116.3(3) . . ?
O5 C1 C2 115.2(5) . . ?
C5 O2 C4 111.2(5) . . ?
C5 O2 K1 117.1(3) . . ?
C4 O2 K1 115.9(4) . . ?
O1 C2 C1 110.0(6) . . ?
C7 O3 C6 114.2(5) . . ?
C7 O3 K1 117.3(3) . . ?
C6 O3 K1 113.3(4) . . ?
C4 C3 O1 115.1(6) . . ?
C9 O4 C8 113.8(4) . . ?
C9 O4 K1 99.9(3) . . ?
C8 O4 K1 105.2(3) . . ?
C3 C4 O2 112.0(6) . . ?
C10 O5 C1 116.5(5) . . ?
C10 O5 K1 118.4(3) . . ?
C1 O5 K1 112.0(3) . . ?
O2 C5 C6 110.4(5) . . ?
O3 C6 C5 112.1(5) . . ?
O3 C7 C8 108.7(5) . . ?
O4 C8 C7 107.1(4) . . ?
O4 C9 C10 107.9(4) . . ?
O5 C10 C9 109.3(5) . . ?
C12 C11 C15 112.9(13) . . ?
C13 C12 C11 111.8(18) . . ?
C12 C13 C14 97(2) . . ?
C13 C14 C15 122(3) . . ?
C11 C15 C14 95.6(18) . . ?
C11 C15 C15 59.6(11) . 2_665 ?
C14 C15 C15 36.0(18) . 2_665 ?

loop_
_geom_bond_atom_site_label_1
_geom_bond_atom_site_label_2
_geom_bond_distance
_geom_bond_site_symmetry_2
_geom_bond_publ_flag
K1 O5 2.854(4) 2_756 ?
K1 O5 2.854(4) . ?
K1 O1 2.869(4) 2_756 ?
K1 O1 2.869(4) . ?
K1 O3 2.964(4) 2_756 ?
K1 O3 2.964(4) . ?
K1 O4 2.960(4) 2_756 ?
K1 O4 2.960(4) . ?
K1 O2 3.037(4) . ?
K1 O2 3.037(4) 2_756 ?
K1 C9 3.495(6) 2_756 ?
O1 C2 1.422(8) . ?
O1 C3 1.438(8) . ?
C1 O5 1.420(7) . ?
C1 C2 1.445(9) . ?
O2 C5 1.406(8) . ?
O2 C4 1.427(7) . ?
O3 C7 1.420(7) . ?
O3 C6 1.430(7) . ?
C3 C4 1.403(10) . ?
O4 C9 1.419(6) . ?
O4 C8 1.429(6) . ?
O5 C10 1.408(7) . ?
C5 C6 1.512(8) . ?
C7 C8 1.488(8) . ?
C9 C10 1.495(7) . ?
C11 C12 1.370(10) . ?
C11 C15 1.378(10) . ?
C12 C13 1.362(10) . ?
C13 C14 1.380(10) . ?
C14 C15 1.387(10) . ?
C15 C15 1.76(4) 2_665 ?
